data_4340239
loop_
_publ_author_name
'Ren, X. M.'
'Nishihara, S.'
'Akutagawa, T.'
'Noro, S.'
'Nakamura, T.'

_publ_section_title
;
 Design of a magnetic bistability molecular system constructed by
 H-bonding and pi...pi-stacking interactions.
;
_journal_issue 5
_journal_name_full 'Inorganic chemistry'
_journal_page_first 2229
_journal_page_last 2234
_journal_paper_doi 10.1021/ic051563k
_journal_volume 45
_journal_year 2006
_chemical_formula_sum 'C22 H14 N10 Ni2 S8'
_chemical_formula_weight 792.33
_chemical_name_systematic
; 
 ? 
;
_space_group_IT_number 2
_symmetry_space_group_name_Hall '-P 1'
_symmetry_space_group_name_H-M 'P -1'
_atom_sites_solution_hydrogens geom
_atom_sites_solution_primary direct
_atom_sites_solution_secondary difmap
_audit_creation_method SHELXL-97
_cell_angle_alpha 89.88(3)
_cell_angle_beta 82.23(3)
_cell_angle_gamma 82.44(3)
_cell_formula_units_Z 2
_cell_length_a 6.3719(13)
_cell_length_b 15.013(3)
_cell_length_c 15.016(3)
_cell_measurement_temperature 100(2)
_cell_volume 1410.7(5)
_computing_structure_refinement 'SHELXL-97 (Sheldrick, 1997)'
_computing_structure_solution 'SHELXS-97 (Sheldrick, 1990)'
_diffrn_ambient_temperature 100(2)
_diffrn_measured_fraction_theta_full 0.989
_diffrn_measured_fraction_theta_max 0.989
_diffrn_radiation_monochromator graphite
_diffrn_radiation_source 'fine-focus sealed tube'
_diffrn_radiation_type MoK\a
_diffrn_radiation_wavelength 0.71073
_diffrn_reflns_av_R_equivalents 0.0250
_diffrn_reflns_av_sigmaI/netI 0.0243
_diffrn_reflns_limit_h_max 7
_diffrn_reflns_limit_h_min -7
_diffrn_reflns_limit_k_max 18
_diffrn_reflns_limit_k_min -18
_diffrn_reflns_limit_l_max 18
_diffrn_reflns_limit_l_min -18
_diffrn_reflns_number 19854
_diffrn_reflns_theta_full 26.00
_diffrn_reflns_theta_max 26.00
_diffrn_reflns_theta_min 3.04
_exptl_absorpt_coefficient_mu 1.964
_exptl_crystal_density_diffrn 1.865
_exptl_crystal_density_method 'not measured'
_exptl_crystal_F_000 800
_refine_diff_density_max 0.601
_refine_diff_density_min -0.588
_refine_diff_density_rms 0.137
_refine_ls_extinction_method none
_refine_ls_goodness_of_fit_ref 1.018
_refine_ls_hydrogen_treatment mixed
_refine_ls_matrix_type full
_refine_ls_number_parameters 379
_refine_ls_number_reflns 5475
_refine_ls_number_restraints 0
_refine_ls_restrained_S_all 1.018
_refine_ls_R_factor_all 0.0325
_refine_ls_R_factor_gt 0.0262
_refine_ls_shift/su_max 0.001
_refine_ls_shift/su_mean 0.000
_refine_ls_structure_factor_coef Fsqd
_refine_ls_weighting_details 'calc w=1/[\s^2^(Fo^2^)+(0.1000P)^2^+0.0000P] where P=(Fo^2^+2Fc^2^)/3'
_refine_ls_weighting_scheme calc
_refine_ls_wR_factor_gt 0.0900
_refine_ls_wR_factor_ref 0.1197
_reflns_number_gt 4859
_reflns_number_total 5475
_reflns_threshold_expression >2sigma(I)
_cod_data_source_file ic051563ksi20050912_101411.cif
_cod_data_source_block beta100K
_cod_database_code 4340239

loop_
_symmetry_equiv_pos_as_xyz
'x, y, z'
'-x, -y, -z'

loop_
_atom_site_label
_atom_site_type_symbol
_atom_site_fract_x
_atom_site_fract_y
_atom_site_fract_z
_atom_site_U_iso_or_equiv
_atom_site_adp_type
_atom_site_occupancy
_atom_site_symmetry_multiplicity
_atom_site_calc_flag
_atom_site_refinement_flags
Ni1 Ni 0.01935(5) 0.44869(2) 0.10266(2) 0.00958(12) Uani 1 1 d .
Ni2 Ni 0.44118(5) 0.45160(2) 0.60670(2) 0.01044(13) Uani 1 1 d .
S1 S 0.28077(10) 0.52741(4) 0.09276(4) 0.01157(16) Uani 1 1 d .
S2 S -0.19790(10) 0.55246(5) 0.17820(4) 0.01204(16) Uani 1 1 d .
S3 S 0.23189(10) 0.34460(4) 0.02479(4) 0.01132(16) Uani 1 1 d .
S4 S -0.24438(10) 0.37185(4) 0.11368(4) 0.01183(16) Uani 1 1 d .
S5 S 0.69365(10) 0.50630(4) 0.66211(4) 0.01172(16) Uani 1 1 d .
S6 S 0.23818(10) 0.57909(5) 0.61516(4) 0.01203(16) Uani 1 1 d .
S7 S 0.64768(10) 0.32511(5) 0.59313(4) 0.01335(17) Uani 1 1 d .
S8 S 0.19083(10) 0.39823(5) 0.54945(4) 0.01216(16) Uani 1 1 d .
N1 N 0.3912(4) 0.75570(16) 0.15114(16) 0.0153(5) Uani 1 1 d .
N2 N -0.2130(4) 0.78483(17) 0.26930(16) 0.0187(5) Uani 1 1 d .
N3 N 0.2207(4) 0.11200(17) -0.06654(17) 0.0206(5) Uani 1 1 d .
N4 N -0.3627(4) 0.14119(17) 0.07098(17) 0.0197(5) Uani 1 1 d .
N5 N 0.7944(4) 0.72824(16) 0.75437(16) 0.0162(5) Uani 1 1 d .
N6 N 0.2338(3) 0.81354(16) 0.69869(16) 0.0152(5) Uani 1 1 d .
N7 N 0.6477(4) 0.08887(17) 0.51370(18) 0.0217(6) Uani 1 1 d .
N8 N 0.0937(4) 0.18140(17) 0.44674(17) 0.0194(5) Uani 1 1 d .
N9 N 0.3673(3) -0.06810(16) 0.21036(15) 0.0129(5) Uani 1 1 d .
H9A H 0.4384 -0.1211 0.1865 0.016 Uiso 1 1 calc R
N10 N 0.1716(3) 0.07631(16) 0.27622(15) 0.0123(5) Uani 1 1 d .
H10A H 0.1005 0.1292 0.3002 0.015 Uiso 1 1 calc R
C1 C 0.2944(4) 0.69648(19) 0.15138(17) 0.0125(5) Uani 1 1 d .
C2 C 0.1674(4) 0.62433(18) 0.14923(17) 0.0116(5) Uani 1 1 d .
C3 C -0.0433(4) 0.63536(19) 0.18923(17) 0.0122(5) Uani 1 1 d .
C4 C -0.1373(4) 0.71719(18) 0.23500(18) 0.0123(5) Uani 1 1 d .
C5 C 0.1600(4) 0.17942(19) -0.02832(18) 0.0132(6) Uani 1 1 d .
C6 C 0.0743(4) 0.26093(19) 0.01924(17) 0.0127(5) Uani 1 1 d .
C7 C -0.1350(4) 0.27242(19) 0.06153(18) 0.0124(5) Uani 1 1 d .
C8 C -0.2633(4) 0.2007(2) 0.06508(18) 0.0152(6) Uani 1 1 d .
C9 C 0.7067(4) 0.67569(19) 0.72404(17) 0.0118(5) Uani 1 1 d .
C10 C 0.5858(4) 0.61531(18) 0.68506(17) 0.0116(5) Uani 1 1 d .
C11 C 0.3869(4) 0.64781(18) 0.66332(17) 0.0116(5) Uani 1 1 d .
C12 C 0.2997(4) 0.73917(19) 0.68304(18) 0.0128(6) Uani 1 1 d .
C13 C 0.5845(4) 0.1644(2) 0.52686(18) 0.0138(6) Uani 1 1 d .
C14 C 0.4996(4) 0.25608(19) 0.54434(18) 0.0138(6) Uani 1 1 d .
C15 C 0.3000(4) 0.28939(19) 0.52417(17) 0.0131(5) Uani 1 1 d .
C16 C 0.1799(4) 0.23103(19) 0.48224(18) 0.0146(6) Uani 1 1 d .
C17 C 0.1749(4) -0.08688(19) 0.27408(19) 0.0153(6) Uani 1 1 d .
H17A H 0.2154 -0.1343 0.3149 0.018 Uiso 1 1 calc R
H17B H 0.0678 -0.1059 0.2408 0.018 Uiso 1 1 calc R
C18 C 0.0853(4) 0.00057(19) 0.32698(18) 0.0157(6) Uani 1 1 d .
H18A H -0.0695 0.0091 0.3333 0.019 Uiso 1 1 calc R
H18B H 0.1285 -0.0021 0.3866 0.019 Uiso 1 1 calc R
C19 C 0.2944(4) -0.01024(19) 0.13559(18) 0.0159(6) Uani 1 1 d .
H19A H 0.2200 -0.0439 0.0977 0.019 Uiso 1 1 calc R
H19B H 0.4162 0.0096 0.0988 0.019 Uiso 1 1 calc R
C20 C 0.1438(4) 0.07102(19) 0.17892(18) 0.0152(6) Uani 1 1 d .
H20A H 0.1777 0.1257 0.1490 0.018 Uiso 1 1 calc R
H20B H -0.0032 0.0643 0.1733 0.018 Uiso 1 1 calc R
C21 C 0.5132(4) -0.02265(19) 0.25840(19) 0.0170(6) Uani 1 1 d .
H21A H 0.6475 -0.0205 0.2199 0.020 Uiso 1 1 calc R
H21B H 0.5426 -0.0556 0.3119 0.020 Uiso 1 1 calc R
C22 C 0.4055(4) 0.07301(18) 0.28430(19) 0.0126(5) Uani 1 1 d .
H22A H 0.4240 0.0875 0.3454 0.015 Uiso 1 1 calc R
H22B H 0.4686 0.1161 0.2445 0.015 Uiso 1 1 calc R

loop_
_atom_site_aniso_label
_atom_site_aniso_U_11
_atom_site_aniso_U_22
_atom_site_aniso_U_33
_atom_site_aniso_U_23
_atom_site_aniso_U_13
_atom_site_aniso_U_12
Ni1 0.0113(2) 0.0064(2) 0.0105(2) -0.00016(13) 0.00018(14) -0.00063(13)
Ni2 0.0116(2) 0.0078(2) 0.0117(2) -0.00051(14) -0.00110(14) -0.00069(14)
S1 0.0116(3) 0.0079(3) 0.0145(3) -0.0015(2) 0.0003(3) -0.0006(2)
S2 0.0116(3) 0.0090(3) 0.0145(3) -0.0008(2) 0.0026(3) -0.0018(2)
S3 0.0113(3) 0.0089(3) 0.0129(3) -0.0006(2) 0.0012(2) -0.0011(2)
S4 0.0120(3) 0.0081(3) 0.0144(3) -0.0006(2) 0.0012(3) -0.0006(2)
S5 0.0114(3) 0.0088(3) 0.0147(3) -0.0001(2) -0.0016(3) -0.0002(2)
S6 0.0121(3) 0.0099(3) 0.0138(3) -0.0004(2) -0.0023(3) 0.0000(2)
S7 0.0134(3) 0.0096(4) 0.0171(3) -0.0006(3) -0.0029(3) -0.0005(2)
S8 0.0115(3) 0.0101(4) 0.0148(3) -0.0023(3) -0.0019(3) -0.0011(2)
N1 0.0144(11) 0.0114(13) 0.0203(12) -0.0047(9) -0.0012(9) -0.0036(9)
N2 0.0226(12) 0.0104(13) 0.0200(12) 0.0011(10) 0.0063(10) 0.0001(10)
N3 0.0243(13) 0.0130(14) 0.0218(13) -0.0038(10) 0.0044(10) -0.0002(10)
N4 0.0225(12) 0.0136(13) 0.0230(13) 0.0005(10) -0.0002(10) -0.0047(10)
N5 0.0161(11) 0.0117(13) 0.0213(12) 0.0005(10) -0.0046(10) -0.0015(9)
N6 0.0108(11) 0.0129(13) 0.0219(12) -0.0003(9) -0.0024(9) -0.0021(9)
N7 0.0231(13) 0.0129(14) 0.0288(14) 0.0017(10) -0.0044(11) -0.0001(10)
N8 0.0173(12) 0.0181(14) 0.0226(13) -0.0084(10) -0.0035(10) 0.0000(10)
N9 0.0122(10) 0.0089(12) 0.0175(12) -0.0039(9) -0.0002(9) -0.0024(9)
N10 0.0120(11) 0.0104(12) 0.0130(11) -0.0010(9) 0.0004(9) 0.0020(8)
C1 0.0130(12) 0.0140(15) 0.0094(12) -0.0010(10) -0.0012(10) 0.0024(11)
C2 0.0143(13) 0.0100(14) 0.0101(12) 0.0008(10) -0.0012(10) -0.0007(10)
C3 0.0149(13) 0.0101(14) 0.0103(13) 0.0018(10) 0.0006(10) 0.0005(10)
C4 0.0113(12) 0.0104(14) 0.0165(13) 0.0016(11) -0.0039(10) -0.0048(10)
C5 0.0108(12) 0.0148(15) 0.0146(13) 0.0024(11) -0.0005(10) -0.0051(10)
C6 0.0190(13) 0.0084(14) 0.0099(12) -0.0005(10) -0.0016(10) 0.0011(10)
C7 0.0138(13) 0.0093(14) 0.0133(13) 0.0033(10) 0.0009(10) -0.0012(10)
C8 0.0158(13) 0.0147(15) 0.0121(13) 0.0015(11) 0.0039(10) 0.0033(11)
C9 0.0110(12) 0.0128(14) 0.0100(12) 0.0034(10) 0.0011(10) 0.0016(10)
C10 0.0161(13) 0.0091(14) 0.0082(12) 0.0000(9) 0.0020(10) -0.0005(10)
C11 0.0154(13) 0.0078(14) 0.0112(12) -0.0013(10) -0.0004(10) -0.0015(10)
C12 0.0102(12) 0.0162(16) 0.0118(13) 0.0012(10) 0.0008(10) -0.0032(10)
C13 0.0115(13) 0.0175(16) 0.0134(13) 0.0024(11) -0.0034(10) -0.0045(11)
C14 0.0184(14) 0.0102(14) 0.0121(13) 0.0007(10) -0.0004(11) -0.0008(11)
C15 0.0177(13) 0.0112(14) 0.0089(12) 0.0009(10) 0.0034(10) -0.0014(10)
C16 0.0135(13) 0.0151(15) 0.0129(13) -0.0002(11) 0.0028(11) 0.0020(11)
C17 0.0140(13) 0.0119(15) 0.0208(14) 0.0006(11) 0.0004(11) -0.0070(11)
C18 0.0158(13) 0.0148(15) 0.0152(13) 0.0011(11) 0.0009(11) 0.0000(11)
C19 0.0184(13) 0.0142(15) 0.0145(13) -0.0014(11) -0.0017(11) -0.0007(11)
C20 0.0187(13) 0.0141(15) 0.0121(13) 0.0002(10) -0.0023(11) 0.0011(11)
C21 0.0159(13) 0.0120(15) 0.0206(14) -0.0004(11) 0.0019(11) 0.0034(11)
C22 0.0081(12) 0.0093(14) 0.0216(14) -0.0043(11) -0.0051(10) -0.0023(9)

loop_
_atom_type_symbol
_atom_type_description
_atom_type_scat_dispersion_real
_atom_type_scat_dispersion_imag
_atom_type_scat_source
C C 0.0033 0.0016 'International Tables Vol C Tables 4.2.6.8 and 6.1.1.4'
H H 0.0000 0.0000 'International Tables Vol C Tables 4.2.6.8 and 6.1.1.4'
N N 0.0061 0.0033 'International Tables Vol C Tables 4.2.6.8 and 6.1.1.4'
S S 0.1246 0.1234 'International Tables Vol C Tables 4.2.6.8 and 6.1.1.4'
Ni Ni 0.3393 1.1124 'International Tables Vol C Tables 4.2.6.8 and 6.1.1.4'

loop_
_geom_angle_atom_site_label_1
_geom_angle_atom_site_label_2
_geom_angle_atom_site_label_3
_geom_angle
S4 Ni1 S1 179.12(3)
S4 Ni1 S2 86.39(3)
S1 Ni1 S2 92.73(3)
S4 Ni1 S3 92.82(3)
S1 Ni1 S3 88.06(3)
S2 Ni1 S3 178.69(3)
S8 Ni2 S7 93.06(3)
S8 Ni2 S6 86.61(3)
S7 Ni2 S6 177.91(3)
S8 Ni2 S5 179.06(3)
S7 Ni2 S5 87.19(3)
S6 Ni2 S5 93.10(3)
C2 S1 Ni1 102.60(10)
C3 S2 Ni1 103.55(10)
C6 S3 Ni1 102.93(10)
C7 S4 Ni1 103.26(10)
C10 S5 Ni2 102.51(10)
C11 S6 Ni2 102.45(10)
C14 S7 Ni2 102.97(10)
C15 S8 Ni2 102.55(10)
C21 N9 C19 110.2(2)
C21 N9 C17 110.6(2)
C19 N9 C17 109.2(2)
C18 N10 C20 111.0(2)
C18 N10 C22 109.4(2)
C20 N10 C22 109.4(2)
N1 C1 C2 177.6(3)
C3 C2 C1 120.2(2)
C3 C2 S1 121.5(2)
C1 C2 S1 118.2(2)
C2 C3 C4 121.0(3)
C2 C3 S2 119.5(2)
C4 C3 S2 119.3(2)
N2 C4 C3 177.7(3)
N3 C5 C6 176.9(3)
C7 C6 C5 120.2(3)
C7 C6 S3 120.1(2)
C5 C6 S3 119.7(2)
C6 C7 C8 121.2(3)
C6 C7 S4 120.7(2)
C8 C7 S4 118.1(2)
N4 C8 C7 177.1(3)
N5 C9 C10 175.9(3)
C11 C10 C9 119.0(2)
C11 C10 S5 121.0(2)
C9 C10 S5 119.9(2)
C10 C11 C12 120.1(2)
C10 C11 S6 120.9(2)
C12 C11 S6 119.0(2)
N6 C12 C11 178.5(3)
N7 C13 C14 177.9(3)
C15 C14 C13 121.0(3)
C15 C14 S7 119.9(2)
C13 C14 S7 119.1(2)
C14 C15 C16 119.1(3)
C14 C15 S8 121.5(2)
C16 C15 S8 119.4(2)
N8 C16 C15 176.3(3)
N9 C17 C18 107.5(2)
N10 C18 C17 107.8(2)
N9 C19 C20 107.5(2)
N10 C20 C19 108.4(2)
N9 C21 C22 108.5(2)
N10 C22 C21 107.5(2)

loop_
_geom_bond_atom_site_label_1
_geom_bond_atom_site_label_2
_geom_bond_distance
Ni1 S4 2.1486(9)
Ni1 S1 2.1550(9)
Ni1 S2 2.1553(11)
Ni1 S3 2.1599(11)
Ni2 S8 2.1530(9)
Ni2 S7 2.1565(10)
Ni2 S6 2.1582(10)
Ni2 S5 2.1605(9)
S1 C2 1.709(3)
S2 C3 1.707(3)
S3 C6 1.717(3)
S4 C7 1.706(3)
S5 C10 1.706(3)
S6 C11 1.712(3)
S7 C14 1.717(3)
S8 C15 1.712(3)
N1 C1 1.147(4)
N2 C4 1.155(4)
N3 C5 1.159(4)
N4 C8 1.158(4)
N5 C9 1.153(4)
N6 C12 1.153(4)
N7 C13 1.160(4)
N8 C16 1.153(4)
N9 C21 1.484(4)
N9 C19 1.504(4)
N9 C17 1.507(3)
N10 C18 1.491(4)
N10 C20 1.499(3)
N10 C22 1.506(3)
C1 C2 1.438(4)
C2 C3 1.383(4)
C3 C4 1.428(4)
C5 C6 1.424(4)
C6 C7 1.387(4)
C7 C8 1.432(4)
C9 C10 1.437(4)
C10 C11 1.378(4)
C11 C12 1.426(4)
C13 C14 1.422(4)
C14 C15 1.377(4)
C15 C16 1.435(4)
C17 C18 1.538(4)
C19 C20 1.536(4)
C21 C22 1.535(4)

loop_
_geom_hbond_atom_site_label_D
_geom_hbond_atom_site_label_H
_geom_hbond_atom_site_label_A
_geom_hbond_distance_DH
_geom_hbond_distance_HA
_geom_hbond_distance_DA
_geom_hbond_angle_DHA
_geom_hbond_site_symmetry_A
N9 H9A N1 0.91 2.00 2.771(3) 141.9 1_545
N9 H9A N3 0.91 2.65 3.163(4) 116.9 2_655
N10 H10A N6 0.91 2.19 2.858(3) 129.8 2_566
N10 H10A N8 0.91 2.33 2.959(3) 126.1 .
N10 H10A N5 0.91 2.43 3.000(3) 120.6 2_666
